data_2210126
loop_
_publ_author_name
'Yang, Jun-Ying'
'Fu, Yun-Long'
'Ren, Jia-Lin'
'Ng, Seik Weng'

_publ_section_title
<i>catena</i>-Poly[hemi[diaquacopper(II)]-\m-salicylato-\k^3^<i>O</i>:<i>O</i>',<i>O</i>''-[(salicylato-\k^2^<i>O</i>,<i>O</i>')titanate(IV)]-\m-salicylato-\k^3^<i>O</i>,<i>O</i>':<i>O</i>''-hemi[bis(<i>N</i>,<i>N</i>-dimethylformide-\k<i>O</i>)copper(II)]]
_journal_coeditor_code BT2174
_journal_issue 9
_journal_name_full 'Acta Crystallographica Section E'
_journal_page_first m2307
_journal_page_last m2309
_journal_paper_doi 10.1107/S1600536806033447
_journal_volume 62
_journal_year 2006
_chemical_formula_iupac '[Cu (C3 H7 N O)2]1/2 [Cu (H2 O)2]1/2 [Ti (C7 H4 O3)3]'
_chemical_formula_moiety 'C24 H21 Cu N O11 Ti'
_chemical_formula_sum 'C24 H21 Cu N O11 Ti'
_chemical_formula_weight 610.86
_chemical_name_systematic
;
<i>catena</i>-Poly{hemi[diaquacopper(II)]hemi[bis(<i>N</i>,<i>N</i>-\
dimethylformide-\k<i>O</i>)copper(II)][tris(salicylato-\k^2^<i>O</i>,\
<i>O</i>')titanate(IV)]}
;
_space_group_IT_number 2
_symmetry_cell_setting triclinic
_symmetry_space_group_name_Hall '-P 1'
_symmetry_space_group_name_H-M 'P -1'
_atom_sites_solution_hydrogens geom
_atom_sites_solution_primary direct
_atom_sites_solution_secondary difmap
_audit_creation_method SHELXL-97
_cell_angle_alpha 70.783(2)
_cell_angle_beta 85.346(2)
_cell_angle_gamma 69.579(2)
_cell_formula_units_Z 2
_cell_length_a 9.6290(10)
_cell_length_b 9.9150(10)
_cell_length_c 14.558(2)
_cell_measurement_reflns_used 1021
_cell_measurement_temperature 295(2)
_cell_measurement_theta_max 20.2
_cell_measurement_theta_min 2.5
_cell_volume 1229.1(2)
_computing_cell_refinement 'SAINT (Bruker, 2003)'
_computing_data_collection 'SMART (Bruker, 2003)'
_computing_data_reduction SAINT
_computing_molecular_graphics '<i>X-Seed</i> (Barbour, 2001)'
_computing_publication_material SHELXL-97
_computing_structure_refinement 'SHELXL97 (Sheldrick, 1997)'
_computing_structure_solution 'SHELXS97 (Sheldrick, 1997)'
_diffrn_ambient_temperature 295(2)
_diffrn_measured_fraction_theta_full 0.99
_diffrn_measured_fraction_theta_max 0.99
_diffrn_measurement_device_type 'Bruker APEX area-detector diffractometer'
_diffrn_measurement_method '\f and \w scans'
_diffrn_radiation_monochromator graphite
_diffrn_radiation_source 'fine-focus sealed tube'
_diffrn_radiation_type MoK\a
_diffrn_radiation_wavelength 0.71073
_diffrn_reflns_av_R_equivalents 0.0564
_diffrn_reflns_av_sigmaI/netI 0.1025
_diffrn_reflns_limit_h_max 11
_diffrn_reflns_limit_h_min -11
_diffrn_reflns_limit_k_max 11
_diffrn_reflns_limit_k_min -11
_diffrn_reflns_limit_l_max 17
_diffrn_reflns_limit_l_min -17
_diffrn_reflns_number 8739
_diffrn_reflns_theta_full 25.0
_diffrn_reflns_theta_max 25.0
_diffrn_reflns_theta_min 1.5
_diffrn_standards_decay_% 0
_diffrn_standards_interval_count 0
_diffrn_standards_interval_time 0
_diffrn_standards_number 0
_exptl_absorpt_coefficient_mu 1.254
_exptl_absorpt_correction_T_max 0.917
_exptl_absorpt_correction_T_min 0.825
_exptl_absorpt_correction_type multi-scan
_exptl_absorpt_process_details '(SADABS; Sheldrick, 1996)'
_exptl_crystal_colour yellow--green
_exptl_crystal_density_diffrn 1.651
_exptl_crystal_density_method 'not measured'
_exptl_crystal_description block
_exptl_crystal_F_000 622
_exptl_crystal_size_max 0.16
_exptl_crystal_size_mid 0.08
_exptl_crystal_size_min 0.07
_refine_diff_density_max 0.52
_refine_diff_density_min -0.40
_refine_ls_extinction_method none
_refine_ls_goodness_of_fit_ref 1.13
_refine_ls_hydrogen_treatment constr
_refine_ls_matrix_type full
_refine_ls_number_parameters 310
_refine_ls_number_reflns 4291
_refine_ls_number_restraints 0
_refine_ls_restrained_S_all 1.13
_refine_ls_R_factor_all 0.130
_refine_ls_R_factor_gt 0.089
_refine_ls_shift/su_max 0.001
_refine_ls_shift/su_mean <0.001
_refine_ls_structure_factor_coef Fsqd
_refine_ls_weighting_details 'calc w=1/[\s^2^(Fo^2^)+(0.0665P)^2^+1.6052P] where P=(Fo^2^+2Fc^2^)/3'
_refine_ls_weighting_scheme calc
_refine_ls_wR_factor_gt 0.169
_refine_ls_wR_factor_ref 0.191
_reflns_number_gt 2943
_reflns_number_total 4291
_reflns_threshold_expression I>2\s(I)
_cod_data_source_file bt2174.cif
_cod_data_source_block I
_cod_database_code 2210126
_cod_database_fobs_code 2210126

loop_
_symmetry_equiv_pos_as_xyz
'x, y, z'
'-x, -y, -z'

loop_
_atom_site_type_symbol
_atom_site_label
_atom_site_fract_x
_atom_site_fract_y
_atom_site_fract_z
_atom_site_U_iso_or_equiv
_atom_site_adp_type
_atom_site_calc_flag
_atom_site_refinement_flags
_atom_site_occupancy
Ti Ti1 0.29330(10) 0.6136(2) 0.75800(10) 0.0309(4) Uani d . 1
Cu Cu1 0.5000 1.0000 0.5000 0.0381(4) Uani d S 1
Cu Cu2 0.5000 0.5000 0.5000 0.0409(4) Uani d S 1
O O1 0.4655(5) 0.5191(6) 0.8374(3) 0.0390(10) Uani d . 1
O O2 0.4069(5) 0.7520(6) 0.6785(3) 0.0400(10) Uani d . 1
O O3 0.5811(6) 0.8543(6) 0.6250(3) 0.044(2) Uani d . 1
O O4 0.2255(5) 0.4530(6) 0.8172(3) 0.0340(10) Uani d . 1
O O5 0.3778(5) 0.5023(6) 0.6593(3) 0.0350(10) Uani d . 1
O O6 0.4854(6) 0.3149(6) 0.6026(4) 0.0440(10) Uani d . 1
O O7 0.1887(5) 0.7453(5) 0.8254(3) 0.0360(10) Uani d . 1
O O8 0.1373(5) 0.7407(6) 0.6535(3) 0.0360(10) Uani d . 1
O O9 -0.0759(6) 0.8863(7) 0.5786(4) 0.057(2) Uani d . 1
O O10 0.6861(6) 0.4745(7) 0.5588(4) 0.048(2) Uani d . 1
O O1w 0.3261(6) 0.9473(7) 0.5067(4) 0.077(2) Uani d . 1
N N1 0.9322(7) 0.3793(8) 0.5947(5) 0.043(2) Uani d . 1
C C1 0.5863(4) 0.5507(5) 0.8473(3) 0.027(2) Uani d G 1
C C2 0.6763(5) 0.4623(5) 0.9306(3) 0.041(2) Uani d G 1
C C3 0.8042(5) 0.4892(6) 0.9445(3) 0.051(2) Uani d G 1
C C4 0.8420(5) 0.6045(6) 0.8750(3) 0.049(2) Uani d G 1
C C5 0.7519(5) 0.6929(5) 0.7917(3) 0.034(2) Uani d G 1
C C6 0.6241(4) 0.6660(5) 0.7778(3) 0.025(2) Uani d G 1
C C7 0.5324(8) 0.7641(8) 0.6891(5) 0.027(2) Uani d . 1
C C8 0.2935(6) 0.3042(5) 0.8291(4) 0.039(2) Uani d G 1
C C9 0.2691(6) 0.2010(6) 0.9144(3) 0.048(2) Uani d G 1
C C10 0.3357(7) 0.0458(6) 0.9307(3) 0.060(3) Uani d G 1
C C11 0.4269(7) -0.0062(5) 0.8615(4) 0.066(3) Uani d G 1
C C12 0.4514(6) 0.0971(6) 0.7761(4) 0.050(2) Uani d G 1
C C13 0.3847(6) 0.2523(6) 0.7599(3) 0.036(2) Uani d G 1
C C14 0.4175(8) 0.3636(10) 0.6687(5) 0.036(2) Uani d . 1
C C15 0.0683(4) 0.8727(5) 0.8046(3) 0.035(2) Uani d G 1
C C16 0.0354(6) 0.9513(6) 0.8715(3) 0.051(2) Uani d G 1
C C17 -0.0904(6) 1.0805(6) 0.8566(3) 0.057(3) Uani d G 1
C C18 -0.1832(5) 1.1311(5) 0.7749(4) 0.058(3) Uani d G 1
C C19 -0.1502(4) 1.0525(5) 0.7080(3) 0.046(2) Uani d G 1
C C20 -0.0245(4) 0.9233(4) 0.7229(2) 0.032(2) Uani d G 1
C C21 0.0119(6) 0.8493(6) 0.6467(3) 0.032(2) Uani d G 1
C C22 0.8148(9) 0.3890(10) 0.5512(5) 0.044(2) Uani d . 1
C C23 0.9210(10) 0.4690(10) 0.6588(7) 0.067(3) Uani d . 1
C C24 1.0770(10) 0.2660(10) 0.5928(7) 0.062(3) Uani d . 1
H H1w1 0.2518 1.0274 0.4835 0.115 Uiso calc R 1
H H1w2 0.3119 0.9032 0.5657 0.115 Uiso calc R 1
H H2 0.6510 0.3852 0.9771 0.049 Uiso calc R 1
H H3 0.8645 0.4300 1.0002 0.061 Uiso calc R 1
H H4 0.9276 0.6224 0.8842 0.059 Uiso calc R 1
H H5 0.7772 0.7700 0.7452 0.041 Uiso calc R 1
H H9 0.2081 0.2357 0.9607 0.057 Uiso calc R 1
H H10 0.3194 -0.0233 0.9878 0.072 Uiso calc R 1
H H11 0.4715 -0.1100 0.8724 0.079 Uiso calc R 1
H H12 0.5124 0.0623 0.7299 0.060 Uiso calc R 1
H H16 0.0975 0.9174 0.9261 0.061 Uiso calc R 1
H H17 -0.1124 1.1331 0.9013 0.069 Uiso calc R 1
H H18 -0.2673 1.2176 0.7650 0.070 Uiso calc R 1
H H19 -0.2123 1.0864 0.6534 0.055 Uiso calc R 1
H H22 0.8269 0.3283 0.5120 0.053 Uiso calc R 1
H H23a 0.8299 0.5539 0.6438 0.101 Uiso calc R 1
H H23b 1.0032 0.5050 0.6494 0.101 Uiso calc R 1
H H23c 0.9225 0.4066 0.7253 0.101 Uiso calc R 1
H H24a 1.0721 0.2150 0.5481 0.092 Uiso calc R 1
H H24b 1.1044 0.1936 0.6568 0.092 Uiso calc R 1
H H24c 1.1492 0.3155 0.5723 0.092 Uiso calc R 1

loop_
_atom_site_aniso_label
_atom_site_aniso_U_11
_atom_site_aniso_U_22
_atom_site_aniso_U_33
_atom_site_aniso_U_12
_atom_site_aniso_U_13
_atom_site_aniso_U_23
Ti1 0.0251(7) 0.0351(8) 0.0270(7) -0.0118(6) -0.0053(6) 0.0002(6)
Cu1 0.0260(7) 0.0436(9) 0.0287(7) -0.0129(6) -0.0085(6) 0.0119(6)
Cu2 0.0339(8) 0.0590(10) 0.0259(7) -0.0143(7) 0.0014(6) -0.0099(7)
O1 0.033(3) 0.043(3) 0.033(3) -0.017(3) -0.011(2) 0.005(2)
O2 0.034(3) 0.040(3) 0.030(3) -0.022(3) -0.012(2) 0.021(2)
O3 0.042(3) 0.048(3) 0.028(3) -0.029(3) -0.012(2) 0.024(2)
O4 0.028(3) 0.039(3) 0.035(3) -0.016(2) 0.007(2) -0.007(2)
O5 0.035(3) 0.034(3) 0.031(3) -0.009(3) 0.004(2) -0.007(2)
O6 0.045(3) 0.047(4) 0.036(3) -0.013(3) 0.005(3) -0.013(3)
O7 0.041(3) 0.033(3) 0.026(3) -0.009(3) -0.013(2) 0.001(2)
O8 0.026(3) 0.043(3) 0.028(3) -0.003(2) -0.012(2) -0.004(2)
O9 0.041(4) 0.078(5) 0.045(4) -0.002(3) -0.021(3) -0.024(3)
O10 0.039(4) 0.061(4) 0.038(3) -0.016(3) -0.008(3) -0.009(3)
O1w 0.040(4) 0.092(5) 0.062(4) -0.040(4) -0.024(3) 0.048(4)
N1 0.041(4) 0.049(4) 0.038(4) -0.013(3) -0.006(3) -0.015(3)
C1 0.022(4) 0.039(4) 0.018(3) -0.009(3) -0.004(3) -0.008(3)
C2 0.041(5) 0.056(6) 0.016(4) -0.020(4) -0.006(3) 0.005(4)
C3 0.052(6) 0.069(6) 0.021(4) -0.018(5) -0.017(4) 0.000(4)
C4 0.039(5) 0.073(6) 0.034(5) -0.028(5) -0.016(4) -0.004(4)
C5 0.044(5) 0.034(5) 0.024(4) -0.021(4) -0.012(3) 0.003(3)
C6 0.028(4) 0.016(4) 0.026(4) -0.001(3) -0.003(3) -0.005(3)
C7 0.030(4) 0.026(4) 0.020(4) -0.009(3) -0.003(3) -0.002(3)
C8 0.039(5) 0.048(6) 0.038(5) -0.023(4) -0.002(4) -0.013(4)
C9 0.056(6) 0.058(6) 0.034(5) -0.029(5) 0.017(4) -0.013(4)
C10 0.081(7) 0.044(6) 0.048(6) -0.028(5) 0.005(5) 0.000(5)
C11 0.084(8) 0.050(6) 0.062(7) -0.027(6) 0.007(6) -0.011(5)
C12 0.052(6) 0.061(6) 0.048(5) -0.025(5) 0.016(4) -0.029(5)
C13 0.032(4) 0.042(5) 0.033(4) -0.011(4) -0.007(4) -0.011(4)
C14 0.024(4) 0.052(6) 0.029(4) -0.008(4) -0.008(3) -0.015(4)
C15 0.047(5) 0.033(5) 0.024(4) -0.017(4) -0.002(4) -0.006(3)
C16 0.071(6) 0.039(5) 0.033(5) -0.012(5) -0.009(4) -0.003(4)
C17 0.069(7) 0.057(6) 0.044(6) -0.019(5) 0.013(5) -0.019(5)
C18 0.051(6) 0.051(6) 0.063(6) -0.006(5) 0.000(5) -0.019(5)
C19 0.038(5) 0.040(5) 0.056(6) -0.011(4) -0.002(4) -0.014(4)
C20 0.032(4) 0.032(4) 0.032(4) -0.016(4) -0.003(3) -0.003(3)
C21 0.029(4) 0.033(5) 0.031(4) -0.013(4) -0.010(3) 0.000(3)
C22 0.042(5) 0.062(6) 0.028(4) -0.026(5) 0.004(4) -0.007(4)
C23 0.058(6) 0.091(8) 0.066(7) -0.021(6) -0.011(5) -0.043(6)
C24 0.047(6) 0.070(7) 0.075(7) -0.022(5) 0.008(5) -0.033(6)

loop_
_atom_type_symbol
_atom_type_description
_atom_type_scat_dispersion_real
_atom_type_scat_dispersion_imag
_atom_type_scat_source
C C 0.0033 0.0016 'International Tables Vol C Tables 4.2.6.8 and 6.1.1.4'
H H 0.0000 0.0000 'International Tables Vol C Tables 4.2.6.8 and 6.1.1.4'
N N 0.0061 0.0033 'International Tables Vol C Tables 4.2.6.8 and 6.1.1.4'
O O 0.0106 0.0060 'International Tables Vol C Tables 4.2.6.8 and 6.1.1.4'
Ti Ti 0.2776 0.4457 'International Tables Vol C Tables 4.2.6.8 and 6.1.1.4'
Cu Cu 0.3201 1.2651 'International Tables Vol C Tables 4.2.6.8 and 6.1.1.4'

loop_
_geom_angle_atom_site_label_1
_geom_angle_atom_site_label_2
_geom_angle_atom_site_label_3
_geom_angle_site_symmetry_3
_geom_angle
_geom_angle_publ_flag
O1 Ti1 O2 . 83.2(2) yes
O1 Ti1 O4 . 92.0(2) yes
O1 Ti1 O5 . 94.2(2) yes
O1 Ti1 O7 . 97.4(2) yes
O1 Ti1 O8 . 166.8(2) yes
O2 Ti1 O4 . 165.4(2) yes
O2 Ti1 O5 . 82.1(2) yes
O2 Ti1 O7 . 94.5(2) yes
O2 Ti1 O8 . 83.7(2) yes
O4 Ti1 O5 . 84.5(2) yes
O4 Ti1 O7 . 99.7(2) yes
O4 Ti1 O8 . 100.3(2) yes
O5 Ti1 O7 . 167.5(2) yes
O5 Ti1 O8 . 82.3(2) yes
O7 Ti1 O8 . 85.4(2) yes
O3 Cu1 O3 2_676 180 no
O3 Cu1 O1w . 94.3(2) yes
O3 Cu1 O1w 2_676 85.7(2) yes
O1w Cu1 O1w 2_676 180 no
O6 Cu2 O6 2_666 180 no
O6 Cu2 O10 . 91.2(2) yes
O6 Cu2 O10 2_666 88.8(2) yes
O10 Cu2 O10 2_666 180 no
C1 O1 Ti1 . 136.5(4) no
C7 O2 Ti1 . 134.8(4) no
C7 O3 Cu1 . 132.5(5) no
C8 O4 Ti1 . 129.0(4) no
C14 O5 Ti1 . 130.3(5) no
C14 O6 Cu2 . 104.0(5) no
C15 O7 Ti1 . 134.7(4) no
C21 O8 Ti1 . 134.8(4) no
C22 O10 Cu2 . 129.0(6) no
C22 N1 C24 . 122.3(7) no
C22 N1 C23 . 120.9(7) no
C24 N1 C23 . 116.4(7) no
O1 C1 C2 . 117.5(3) no
O1 C1 C6 . 122.5(3) no
C2 C1 C6 . 120.0 no
C3 C2 C1 . 120.0 no
C2 C3 C4 . 120.0 no
C5 C4 C3 . 120.0 no
C6 C5 C4 . 120.0 no
C5 C6 C1 . 120.0 no
C5 C6 C7 . 117.6(4) no
C1 C6 C7 . 122.4(4) no
O3 C7 O2 . 122.0(6) no
O3 C7 C6 . 118.8(6) no
O2 C7 C6 . 119.2(5) no
O4 C8 C9 . 117.3(4) no
O4 C8 C13 . 122.7(4) no
C9 C8 C13 . 120.0 no
C8 C9 C10 . 120.0 no
C11 C10 C9 . 120.0 no
C10 C11 C12 . 120.0 no
C13 C12 C11 . 120.0 no
C12 C13 C8 . 120.0 no
C12 C13 C14 . 119.5(5) no
C8 C13 C14 . 120.4(5) no
O6 C14 O5 . 120.4(7) no
O6 C14 C13 . 118.9(7) no
O5 C14 C13 . 120.8(7) no
O7 C15 C16 . 116.8(3) no
O7 C15 C20 . 123.1(3) no
C16 C15 C20 . 120.0 no
C17 C16 C15 . 120.0 no
C16 C17 C18 . 120.0 no
C19 C18 C17 . 120.0 no
C20 C19 C18 . 120.0 no
C19 C20 C15 . 120.0 no
C19 C20 C21 . 118.2 no
C15 C20 C21 . 121.7 no
O9 C21 O8 . 119.6(4) no
O9 C21 C20 . 121.5(4) no
O8 C21 C20 . 118.9(3) no
O10 C22 N1 . 124.1(8) no
Cu1 O1w H1w1 . 109.5 no
Cu1 O1w H1w2 . 109.5 no
H1w1 O1w H1w2 . 109.5 no
C3 C2 H2 . 120.0 no
C1 C2 H2 . 120.0 no
C2 C3 H3 . 120.0 no
C4 C3 H3 . 120.0 no
C5 C4 H4 . 120.0 no
C3 C4 H4 . 120.0 no
C6 C5 H5 . 120.0 no
C4 C5 H5 . 120.0 no
C8 C9 H9 . 120.0 no
C10 C9 H9 . 120.0 no
C11 C10 H10 . 120.0 no
C9 C10 H10 . 120.0 no
C10 C11 H11 . 120.0 no
C12 C11 H11 . 120.0 no
C13 C12 H12 . 120.0 no
C11 C12 H12 . 120.0 no
C17 C16 H16 . 120.0 no
C15 C16 H16 . 120.0 no
C16 C17 H17 . 120.0 no
C18 C17 H17 . 120.0 no
C19 C18 H18 . 120.0 no
C17 C18 H18 . 120.0 no
C20 C19 H19 . 120.0 no
C18 C19 H19 . 120.0 no
O10 C22 H22 . 118.0 no
N1 C22 H22 . 118.0 no
N1 C23 H23a . 109.5 no
N1 C23 H23b . 109.5 no
H23a C23 H23b . 109.5 no
N1 C23 H23c . 109.5 no
H23a C23 H23c . 109.5 no
H23b C23 H23c . 109.5 no
N1 C24 H24a . 109.5 no
N1 C24 H24b . 109.5 no
H24a C24 H24b . 109.5 no
N1 C24 H24c . 109.5 no
H24a C24 H24c . 109.5 no
H24b C24 H24c . 109.5 no

loop_
_geom_bond_atom_site_label_1
_geom_bond_atom_site_label_2
_geom_bond_site_symmetry_2
_geom_bond_distance
_geom_bond_publ_flag
Ti1 O1 . 1.865(5) yes
Ti1 O2 . 2.054(5) yes
Ti1 O4 . 1.853(5) yes
Ti1 O5 . 2.043(5) yes
Ti1 O7 . 1.857(5) yes
Ti1 O8 . 1.986(5) yes
Cu1 O3 . 1.929(4) yes
Cu1 O3 2_676 1.929(4) no
Cu1 O1w . 1.907(5) yes
Cu1 O1w 2_676 1.907(5) no
Cu2 O6 . 1.990(5) yes
Cu2 O6 2_666 1.990(5) no
Cu2 O10 . 1.949(5) yes
Cu2 O10 2_666 1.949(5) no
O1 C1 . 1.335(5) no
O2 C7 . 1.282(8) no
O3 C7 . 1.250(8) no
O4 C8 . 1.346(6) no
O5 C14 . 1.254(9) no
O6 C14 . 1.253(9) no
O7 C15 . 1.347(6) no
O8 C21 . 1.292(7) no
O9 C21 . 1.229(7) no
O10 C22 . 1.255(9) no
N1 C22 . 1.300(9) no
N1 C24 . 1.460(10) no
N1 C23 . 1.460(10) no
C1 C2 . 1.3900 no
C1 C6 . 1.3900 no
C2 C3 . 1.3900 no
C3 C4 . 1.3900 no
C4 C5 . 1.3900 no
C5 C6 . 1.3900 no
C6 C7 . 1.467(7) no
C8 C9 . 1.3900 no
C8 C13 . 1.3900 no
C9 C10 . 1.3900 no
C10 C11 . 1.3900 no
C12 C13 . 1.3900 no
C11 C12 . 1.3900 no
C13 C14 . 1.513(9) no
C15 C16 . 1.3900 no
C15 C20 . 1.3900 no
C16 C17 . 1.3900 no
C17 C18 . 1.3900 no
C18 C19 . 1.3900 no
C19 C20 . 1.3900 no
C20 C21 . 1.4783 no
O1w H1w1 . 0.85 no
O1w H1w2 . 0.85 no
C2 H2 . 0.93 no
C3 H3 . 0.93 no
C4 H4 . 0.93 no
C5 H5 . 0.93 no
C9 H9 . 0.93 no
C10 H10 . 0.93 no
C11 H11 . 0.93 no
C12 H12 . 0.93 no
C16 H16 . 0.93 no
C17 H17 . 0.93 no
C18 H18 . 0.93 no
C19 H19 . 0.93 no
C22 H22 . 0.93 no
C23 H23a . 0.96 no
C23 H23b . 0.96 no
C23 H23c . 0.96 no
C24 H24a . 0.96 no
C24 H24b . 0.96 no
C24 H24c . 0.96 no

loop_
_geom_hbond_atom_site_label_D
_geom_hbond_atom_site_label_H
_geom_hbond_atom_site_label_A
_geom_hbond_site_symmetry_A
_geom_hbond_distance_DH
_geom_hbond_distance_HA
_geom_hbond_distance_DA
_geom_hbond_angle_DHA
_geom_hbond_publ_flag
O1w H1w1 O9 2_576 0.85 1.77 2.536(7) 148 yes
O1w H1w2 O2 . 0.85 1.86 2.586(7) 143 yes

loop_
_geom_torsion_atom_site_label_1
_geom_torsion_atom_site_label_2
_geom_torsion_atom_site_label_3
_geom_torsion_atom_site_label_4
_geom_torsion_site_symmetry_1
_geom_torsion
_geom_torsion_publ_flag
O4 Ti1 O1 C1 . 179.3(6) no
O7 Ti1 O1 C1 . -80.7(6) no
O8 Ti1 O1 C1 . 20.6(14) no
O5 Ti1 O1 C1 . 94.6(6) no
O2 Ti1 O1 C1 . 13.1(6) no
O4 Ti1 O2 C7 . -76.0(10) no
O7 Ti1 O2 C7 . 92.7(7) no
O1 Ti1 O2 C7 . -4.2(7) no
O8 Ti1 O2 C7 . 177.5(7) no
O5 Ti1 O2 C7 . -99.4(7) no
O1w Cu1 O3 C7 . -3.4(8) no
O1w Cu1 O3 C7 2_676 176.6(8) no
O7 Ti1 O4 C8 . -152.5(5) no
O1 Ti1 O4 C8 . -54.7(5) no
O8 Ti1 O4 C8 . 120.5(5) no
O5 Ti1 O4 C8 . 39.3(5) no
O2 Ti1 O4 C8 . 16.0(10) no
O4 Ti1 O5 C14 . -26.9(6) no
O7 Ti1 O5 C14 . -138.0(10) no
O1 Ti1 O5 C14 . 64.8(6) no
O8 Ti1 O5 C14 . -128.0(6) no
O2 Ti1 O5 C14 . 147.3(6) no
O10 Cu2 O6 C14 2_666 -91.3(5) no
O10 Cu2 O6 C14 . 88.7(5) no
O4 Ti1 O7 C15 . -103.6(6) no
O1 Ti1 O7 C15 . 163.1(5) no
O8 Ti1 O7 C15 . -3.9(5) no
O5 Ti1 O7 C15 . 5.6(14) no
O2 Ti1 O7 C15 . 79.4(6) no
O4 Ti1 O8 C21 . 90.2(6) no
O7 Ti1 O8 C21 . -8.9(6) no
O1 Ti1 O8 C21 . -112.0(10) no
O5 Ti1 O8 C21 . 173.2(6) no
O2 Ti1 O8 C21 . -103.9(6) no
O6 Cu2 O10 C22 . 81.1(7) no
O6 Cu2 O10 C22 2_666 -98.9(7) no
Ti1 O1 C1 C2 . 166.6(4) no
Ti1 O1 C1 C6 . -14.0(8) no
O1 C1 C2 C3 . 179.4(5) no
C4 C5 C6 C7 . 179.2(5) no
O1 C1 C6 C5 . -179.4(5) no
O1 C1 C6 C7 . 1.4(6) no
C2 C1 C6 C7 . -179.2(5) no
Cu1 O3 C7 O2 . 2.0(10) no
Cu1 O3 C7 C6 . 179.8(4) no
Ti1 O2 C7 O3 . 175.2(5) no
Ti1 O2 C7 C6 . -3.0(10) no
C5 C6 C7 O3 . 8.5(8) no
C1 C6 C7 O3 . -172.3(5) no
C5 C6 C7 O2 . -173.5(5) no
C1 C6 C7 O2 . 5.8(8) no
Ti1 O4 C8 C9 . 144.6(4) no
Ti1 O4 C8 C13 . -35.7(7) no
O4 C8 C9 C10 . 179.7(5) no
C11 C12 C13 C14 . 177.4(5) no
O4 C8 C13 C12 . -179.7(5) no
O4 C8 C13 C14 . 3.0(6) no
C9 C8 C13 C14 . -177.3(5) no
Cu2 O6 C14 O5 . -0.6(8) no
Cu2 O6 C14 C13 . 179.5(5) no
Ti1 O5 C14 O6 . -170.3(5) no
Ti1 O5 C14 C13 . 9.5(9) no
C12 C13 C14 O6 . 10.9(8) no
C8 C13 C14 O6 . -171.7(5) no
C12 C13 C14 O5 . -168.9(5) no
C8 C13 C14 O5 . 8.5(8) no
Ti1 O7 C15 C16 . -171.5(4) no
Ti1 O7 C15 C20 . 11.1(8) no
O7 C15 C16 C17 . -177.6(5) no
C18 C19 C20 C21 . -176.1(5) no
O7 C15 C20 C19 . 177.4(5) no
O7 C15 C20 C21 . -6.8(5) no
C16 C15 C20 C21 . 175.8 no
Ti1 O8 C21 O9 . -165.2(5) no
Ti1 O8 C21 C20 . 13.1(7) no
C19 C20 C21 O9 . -10.1(6) no
C15 C20 C21 O9 . 174.0(6) no
C19 C20 C21 O8 . 171.7(5) no
C15 C20 C21 O8 . -4.2(5) no
Cu2 O10 C22 N1 . -179.3(5) no
C24 N1 C22 O10 . 172.8(8) no
C23 N1 C22 O10 . 1.2(13) no
